data_1551622
loop_
_publ_author_name
'MIKURIYA, Masahiro'
'FUKUTANI, Masami'
'YOSHIOKA, Daisuke'

_publ_section_title
;
 Synthesis and Crystal Structures of Dinuclear Dioxidovanadium(V) and
 Tetranuclear Oxidovanadium(IV) Complexes with
 2,6-Bis(hydroxymethyl)-4-methylphenol
;
_journal_issue 0
_journal_name_full 'X-ray Structure Analysis Online'
_journal_page_first 33
_journal_paper_doi 10.2116/xraystruct.31.33
_journal_volume 31
_journal_year 2015
_chemical_formula_sum 'C30 H52 N2 O10 V2'
_chemical_formula_weight 702.62
_space_group_IT_number 2
_space_group_name_Hall '-P 1'
_space_group_name_H-M_alt 'P -1'
_symmetry_cell_setting triclinic
_symmetry_space_group_name_Hall '-P 1'
_symmetry_space_group_name_H-M 'P -1'
_atom_sites_solution_hydrogens geom
_atom_sites_solution_primary direct
_atom_sites_solution_secondary difmap
_audit_creation_method SHELXL-97
_cell_angle_alpha 82.916(3)
_cell_angle_beta 83.819(3)
_cell_angle_gamma 65.595(3)
_cell_formula_units_Z 1
_cell_length_a 8.5059(15)
_cell_length_b 9.8815(17)
_cell_length_c 11.3339(19)
_cell_measurement_temperature 293(2)
_cell_volume 859.2(3)
_computing_cell_refinement 'Bruker SMART'
_computing_data_collection 'Bruker SMART'
_computing_data_reduction 'Bruker SAINT'
_computing_molecular_graphics 'Bruker SHELXL'
_computing_publication_material 'Bruker SHELXL'
_computing_structure_refinement 'SHELXL-97 (Sheldrick, 1997)'
_computing_structure_solution 'SHELXS-97 (Sheldrick, 1997)'
_diffrn_ambient_temperature 293(2)
_diffrn_measured_fraction_theta_full 0.993
_diffrn_measured_fraction_theta_max 0.873
_diffrn_measurement_device_type 'CCD area detector'
_diffrn_measurement_method 'phi and omega scans'
_diffrn_radiation_monochromator graphite
_diffrn_radiation_source 'fine-focus sealed tube'
_diffrn_radiation_type MoK\a
_diffrn_radiation_wavelength 0.71073
_diffrn_reflns_av_R_equivalents 0.0228
_diffrn_reflns_av_sigmaI/netI 0.0527
_diffrn_reflns_limit_h_max 11
_diffrn_reflns_limit_h_min -11
_diffrn_reflns_limit_k_max 10
_diffrn_reflns_limit_k_min -13
_diffrn_reflns_limit_l_max 15
_diffrn_reflns_limit_l_min -13
_diffrn_reflns_number 5318
_diffrn_reflns_theta_full 25.00
_diffrn_reflns_theta_max 28.47
_diffrn_reflns_theta_min 1.81
_exptl_absorpt_coefficient_mu 0.598
_exptl_absorpt_correction_T_max 0.8897
_exptl_absorpt_correction_T_min 0.7153
_exptl_absorpt_correction_type multi-scan
_exptl_absorpt_process_details SADABS
_exptl_crystal_colour yellow
_exptl_crystal_density_diffrn 1.358
_exptl_crystal_density_meas 1.358
_exptl_crystal_density_method floatation
_exptl_crystal_description needle
_exptl_crystal_F_000 372
_exptl_crystal_size_max 0.60
_exptl_crystal_size_mid 0.40
_exptl_crystal_size_min 0.20
_refine_diff_density_max 0.381
_refine_diff_density_min -0.294
_refine_diff_density_rms 0.092
_refine_ls_extinction_method none
_refine_ls_goodness_of_fit_ref 0.930
_refine_ls_hydrogen_treatment constr
_refine_ls_matrix_type full
_refine_ls_number_parameters 200
_refine_ls_number_reflns 3795
_refine_ls_number_restraints 0
_refine_ls_restrained_S_all 0.930
_refine_ls_R_factor_all 0.0594
_refine_ls_R_factor_gt 0.0409
_refine_ls_shift/su_max 0.000
_refine_ls_shift/su_mean 0.000
_refine_ls_structure_factor_coef Fsqd
_refine_ls_weighting_details 'calc w=1/[\s^2^(Fo^2^)+(0.0698P)^2^+0.0000P] where P=(Fo^2^+2Fc^2^)/3'
_refine_ls_weighting_scheme calc
_refine_ls_wR_factor_gt 0.1022
_refine_ls_wR_factor_ref 0.1166
_reflns_number_gt 2723
_reflns_number_total 3795
_reflns_threshold_expression >2sigma(I)
_cod_data_source_file 31_33_1.txt
_cod_data_source_block vmf2251
_cod_depositor_comments
;
The following automatic conversions were performed:

'_symmetry_cell_setting' value 'Triclinic' changed to 'triclinic'
according to
/home/andrius/struct/COD-crude-data/automatic-downloads/current/J-STAGE/lib/dictionaries/cif_core.dic
dictionary named 'cif_core.dic' version 2.4.2 from 2011-04-26.

Automatic conversion script
Id: cif_fix_values 6524 2018-11-02 12:15:13Z antanas 
;
_cod_original_sg_symbol_H-M P-1
_cod_database_code 1551622

loop_
_symmetry_equiv_pos_as_xyz
'x, y, z'
'-x, -y, -z'

loop_
_atom_site_label
_atom_site_type_symbol
_atom_site_fract_x
_atom_site_fract_y
_atom_site_fract_z
_atom_site_U_iso_or_equiv
_atom_site_adp_type
_atom_site_occupancy
_atom_site_symmetry_multiplicity
_atom_site_calc_flag
_atom_site_refinement_flags
V1 V 0.92432(5) 0.50590(5) 0.37000(3) 0.03245(14) Uani 1 1 d .
N1 N 0.4108(3) 0.6438(3) 0.27687(19) 0.0440(5) Uani 1 1 d .
H1A H 0.5105 0.6262 0.3090 0.053 Uiso 1 1 d R
O1 O 0.9969(2) 0.32348(19) 0.29830(14) 0.0381(4) Uani 1 1 d .
O2 O 0.9114(2) 0.62117(18) 0.50609(14) 0.0384(4) Uani 1 1 d .
O3 O 1.2108(3) 0.2946(3) -0.05175(17) 0.0763(7) Uani 1 1 d .
H3B H 1.1455 0.3240 -0.1064 0.114 Uiso 1 1 calc R
O4 O 0.9791(2) 0.6069(2) 0.26364(14) 0.0436(4) Uani 1 1 d .
O5 O 0.7160(2) 0.5535(2) 0.37331(16) 0.0489(5) Uani 1 1 d .
C1 C 1.1688(3) 0.2477(3) 0.2736(2) 0.0341(5) Uani 1 1 d .
C2 C 1.2789(3) 0.1939(3) 0.3665(2) 0.0345(5) Uani 1 1 d .
C3 C 1.4556(3) 0.1168(3) 0.3421(2) 0.0404(6) Uani 1 1 d .
H3A H 1.5283 0.0804 0.4048 0.048 Uiso 1 1 calc R
C4 C 1.5257(3) 0.0929(3) 0.2266(2) 0.0428(6) Uani 1 1 d .
C5 C 1.4133(3) 0.1478(3) 0.1351(2) 0.0435(6) Uani 1 1 d .
H5A H 1.4582 0.1310 0.0572 0.052 Uiso 1 1 calc R
C6 C 1.2361(3) 0.2268(3) 0.1558(2) 0.0376(6) Uani 1 1 d .
C7 C 1.7195(4) 0.0126(4) 0.2015(3) 0.0645(9) Uani 1 1 d .
H7A H 1.7448 0.0041 0.1175 0.097 Uiso 0.50 1 calc PR
H7B H 1.7595 -0.0852 0.2431 0.097 Uiso 0.50 1 calc PR
H7C H 1.7768 0.0681 0.2282 0.097 Uiso 0.50 1 calc PR
H7D H 1.7759 -0.0128 0.2750 0.097 Uiso 0.50 1 calc PR
H7E H 1.7612 0.0765 0.1494 0.097 Uiso 0.50 1 calc PR
H7F H 1.7439 -0.0767 0.1643 0.097 Uiso 0.50 1 calc PR
C8 C 1.1998(3) 0.2245(3) 0.4904(2) 0.0412(6) Uani 1 1 d .
H8A H 1.1342 0.1645 0.5152 0.049 Uiso 1 1 calc R
H8B H 1.2904 0.1975 0.5450 0.049 Uiso 1 1 calc R
C9 C 1.1162(3) 0.2905(3) 0.0562(2) 0.0473(7) Uani 1 1 d .
H9A H 1.0524 0.2296 0.0522 0.057 Uiso 1 1 calc R
H9B H 1.0336 0.3905 0.0712 0.057 Uiso 1 1 calc R
C11 C 0.2835(4) 0.6686(4) 0.3816(2) 0.0553(8) Uani 1 1 d .
H11A H 0.1694 0.6966 0.3537 0.066 Uiso 1 1 calc R
H11B H 0.3122 0.5755 0.4314 0.066 Uiso 1 1 calc R
C12 C 0.2770(5) 0.7856(5) 0.4554(3) 0.0876(12) Uani 1 1 d .
H12A H 0.1920 0.7960 0.5206 0.131 Uiso 1 1 calc R
H12B H 0.2465 0.8788 0.4073 0.131 Uiso 1 1 calc R
H12C H 0.3883 0.7574 0.4858 0.131 Uiso 1 1 calc R
C13 C 0.3819(4) 0.7792(4) 0.1931(3) 0.0587(8) Uani 1 1 d .
H13A H 0.4712 0.7538 0.1287 0.070 Uiso 1 1 calc R
H13B H 0.3933 0.8543 0.2349 0.070 Uiso 1 1 calc R
C14 C 0.2081(5) 0.8446(4) 0.1408(4) 0.0920(13) Uani 1 1 d .
H14A H 0.1980 0.9311 0.0879 0.138 Uiso 1 1 calc R
H14B H 0.1187 0.8726 0.2037 0.138 Uiso 1 1 calc R
H14C H 0.1967 0.7720 0.0975 0.138 Uiso 1 1 calc R
C15 C 0.4288(4) 0.5102(4) 0.2171(3) 0.0629(8) Uani 1 1 d .
H15A H 0.4205 0.4345 0.2776 0.075 Uiso 1 1 calc R
H15B H 0.3333 0.5390 0.1664 0.075 Uiso 1 1 calc R
C16 C 0.5945(4) 0.4446(4) 0.1440(4) 0.0822(11) Uani 1 1 d .
H16A H 0.5976 0.3605 0.1079 0.123 Uiso 1 1 calc R
H16B H 0.6898 0.4128 0.1940 0.123 Uiso 1 1 calc R
H16C H 0.6029 0.5182 0.0829 0.123 Uiso 1 1 calc R

loop_
_atom_site_aniso_label
_atom_site_aniso_U_11
_atom_site_aniso_U_22
_atom_site_aniso_U_33
_atom_site_aniso_U_23
_atom_site_aniso_U_13
_atom_site_aniso_U_12
V1 0.0256(2) 0.0423(3) 0.0250(2) 0.00097(16) -0.00600(14) -0.00926(17)
N1 0.0305(10) 0.0567(14) 0.0464(13) 0.0049(11) -0.0093(9) -0.0200(10)
O1 0.0316(8) 0.0463(10) 0.0350(9) -0.0041(8) -0.0058(7) -0.0135(8)
O2 0.0357(9) 0.0382(10) 0.0267(8) -0.0016(7) -0.0091(7) 0.0010(7)
O3 0.0572(13) 0.124(2) 0.0303(10) 0.0017(12) -0.0091(9) -0.0207(13)
O4 0.0512(10) 0.0529(11) 0.0287(9) 0.0049(8) -0.0069(8) -0.0245(9)
O5 0.0273(9) 0.0640(13) 0.0495(11) -0.0067(9) -0.0084(8) -0.0107(8)
C1 0.0356(12) 0.0309(13) 0.0339(12) -0.0012(10) -0.0052(10) -0.0114(10)
C2 0.0368(12) 0.0315(13) 0.0297(12) 0.0000(10) -0.0045(10) -0.0085(10)
C3 0.0402(14) 0.0359(14) 0.0365(13) 0.0013(11) -0.0095(11) -0.0065(11)
C4 0.0385(13) 0.0396(15) 0.0394(14) -0.0024(11) -0.0013(11) -0.0055(12)
C5 0.0476(15) 0.0408(15) 0.0319(13) -0.0036(11) 0.0015(11) -0.0085(12)
C6 0.0418(13) 0.0368(14) 0.0309(12) -0.0009(10) -0.0059(10) -0.0121(11)
C7 0.0421(16) 0.072(2) 0.0514(18) -0.0013(16) 0.0014(13) 0.0024(15)
C8 0.0404(13) 0.0400(15) 0.0317(13) 0.0027(11) -0.0068(10) -0.0054(11)
C9 0.0518(16) 0.0492(17) 0.0343(14) -0.0017(12) -0.0091(12) -0.0128(13)
C11 0.0505(16) 0.079(2) 0.0455(16) 0.0030(15) -0.0014(13) -0.0380(16)
C12 0.079(3) 0.121(3) 0.082(3) -0.039(2) 0.017(2) -0.057(3)
C13 0.0483(16) 0.060(2) 0.0621(19) 0.0124(16) 0.0000(14) -0.0224(15)
C14 0.073(2) 0.090(3) 0.088(3) 0.034(2) -0.027(2) -0.014(2)
C15 0.0576(19) 0.066(2) 0.072(2) -0.0061(17) -0.0109(16) -0.0303(17)
C16 0.069(2) 0.087(3) 0.095(3) -0.037(2) -0.006(2) -0.027(2)

loop_
_atom_type_symbol
_atom_type_description
_atom_type_scat_dispersion_real
_atom_type_scat_dispersion_imag
_atom_type_scat_source
C C 0.0033 0.0016 'International Tables Vol C Tables 4.2.6.8 and 6.1.1.4'
H H 0.0000 0.0000 'International Tables Vol C Tables 4.2.6.8 and 6.1.1.4'
N N 0.0061 0.0033 'International Tables Vol C Tables 4.2.6.8 and 6.1.1.4'
O O 0.0106 0.0060 'International Tables Vol C Tables 4.2.6.8 and 6.1.1.4'
V V 0.3005 0.5294 'International Tables Vol C Tables 4.2.6.8 and 6.1.1.4'

loop_
_geom_angle_atom_site_label_1
_geom_angle_atom_site_label_2
_geom_angle_atom_site_label_3
_geom_angle
_geom_angle_site_symmetry_1
_geom_angle_site_symmetry_3
O4 V1 O5 109.30(9) . .
O4 V1 O1 100.77(8) . .
O5 V1 O1 97.96(8) . .
O4 V1 O2 98.66(8) . .
O5 V1 O2 94.70(8) . .
O1 V1 O2 151.76(7) . .
O4 V1 O2 121.66(8) . 2_766
O5 V1 O2 127.78(9) . 2_766
O1 V1 O2 83.87(7) . 2_766
O2 V1 O2 68.48(8) . 2_766
C13 N1 C11 114.2(2) . .
C13 N1 C15 113.6(2) . .
C11 N1 C15 111.0(2) . .
C13 N1 H1A 103.7 . .
C11 N1 H1A 103.5 . .
C15 N1 H1A 110.0 . .
C1 O1 V1 117.49(14) . .
C8 O2 V1 122.41(13) 2_766 .
C8 O2 V1 126.06(14) 2_766 2_766
V1 O2 V1 111.52(8) . 2_766
C9 O3 H3B 109.5 . .
O1 C1 C2 119.3(2) . .
O1 C1 C6 120.7(2) . .
C2 C1 C6 120.1(2) . .
C3 C2 C1 119.8(2) . .
C3 C2 C8 122.7(2) . .
C1 C2 C8 117.6(2) . .
C4 C3 C2 121.5(2) . .
C4 C3 H3A 119.3 . .
C2 C3 H3A 119.3 . .
C3 C4 C5 117.8(2) . .
C3 C4 C7 120.7(2) . .
C5 C4 C7 121.5(2) . .
C4 C5 C6 122.4(2) . .
C4 C5 H5A 118.8 . .
C6 C5 H5A 118.8 . .
C5 C6 C1 118.4(2) . .
C5 C6 C9 122.2(2) . .
C1 C6 C9 119.4(2) . .
C4 C7 H7A 109.5 . .
C4 C7 H7B 109.5 . .
H7A C7 H7B 109.5 . .
C4 C7 H7C 109.5 . .
H7A C7 H7C 109.5 . .
H7B C7 H7C 109.5 . .
C4 C7 H7D 109.5 . .
H7A C7 H7D 141.1 . .
H7B C7 H7D 56.3 . .
H7C C7 H7D 56.3 . .
C4 C7 H7E 109.5 . .
H7A C7 H7E 56.3 . .
H7B C7 H7E 141.1 . .
H7C C7 H7E 56.3 . .
H7D C7 H7E 109.5 . .
C4 C7 H7F 109.5 . .
H7A C7 H7F 56.3 . .
H7B C7 H7F 56.3 . .
H7C C7 H7F 141.1 . .
H7D C7 H7F 109.5 . .
H7E C7 H7F 109.5 . .
O2 C8 C2 109.98(19) 2_766 .
O2 C8 H8A 109.7 2_766 .
C2 C8 H8A 109.7 . .
O2 C8 H8B 109.7 2_766 .
C2 C8 H8B 109.7 . .
H8A C8 H8B 108.2 . .
O3 C9 C6 109.9(2) . .
O3 C9 H9A 109.7 . .
C6 C9 H9A 109.7 . .
O3 C9 H9B 109.7 . .
C6 C9 H9B 109.7 . .
H9A C9 H9B 108.2 . .
C12 C11 N1 114.1(2) . .
C12 C11 H11A 108.7 . .
N1 C11 H11A 108.7 . .
C12 C11 H11B 108.7 . .
N1 C11 H11B 108.7 . .
H11A C11 H11B 107.6 . .
C11 C12 H12A 109.5 . .
C11 C12 H12B 109.5 . .
H12A C12 H12B 109.5 . .
C11 C12 H12C 109.5 . .
H12A C12 H12C 109.5 . .
H12B C12 H12C 109.5 . .
N1 C13 C14 113.8(3) . .
N1 C13 H13A 108.8 . .
C14 C13 H13A 108.8 . .
N1 C13 H13B 108.8 . .
C14 C13 H13B 108.8 . .
H13A C13 H13B 107.7 . .
C13 C14 H14A 109.5 . .
C13 C14 H14B 109.5 . .
H14A C14 H14B 109.5 . .
C13 C14 H14C 109.5 . .
H14A C14 H14C 109.5 . .
H14B C14 H14C 109.5 . .
C16 C15 N1 113.6(3) . .
C16 C15 H15A 108.9 . .
N1 C15 H15A 108.9 . .
C16 C15 H15B 108.9 . .
N1 C15 H15B 108.9 . .
H15A C15 H15B 107.7 . .
C15 C16 H16A 109.5 . .
C15 C16 H16B 109.5 . .
H16A C16 H16B 109.5 . .
C15 C16 H16C 109.5 . .
H16A C16 H16C 109.5 . .
H16B C16 H16C 109.5 . .

loop_
_geom_bond_atom_site_label_1
_geom_bond_atom_site_label_2
_geom_bond_distance
_geom_bond_site_symmetry_2
V1 O4 1.6226(17) .
V1 O5 1.6325(17) .
V1 O1 1.9038(17) .
V1 O2 1.9955(16) .
V1 O2 2.0097(15) 2_766
N1 C13 1.489(4) .
N1 C11 1.490(3) .
N1 C15 1.502(4) .
N1 H1A 0.9007 .
O1 C1 1.355(3) .
O2 C8 1.427(3) 2_766
O2 V1 2.0097(15) 2_766
O3 C9 1.397(3) .
O3 H3B 0.8200 .
C1 C2 1.390(3) .
C1 C6 1.399(3) .
C2 C3 1.389(3) .
C2 C8 1.500(3) .
C3 C4 1.385(4) .
C3 H3A 0.9300 .
C4 C5 1.390(3) .
C4 C7 1.517(3) .
C5 C6 1.390(3) .
C5 H5A 0.9300 .
C6 C9 1.501(3) .
C7 H7A 0.9600 .
C7 H7B 0.9600 .
C7 H7C 0.9600 .
C7 H7D 0.9600 .
C7 H7E 0.9600 .
C7 H7F 0.9600 .
C8 O2 1.427(3) 2_766
C8 H8A 0.9700 .
C8 H8B 0.9700 .
C9 H9A 0.9700 .
C9 H9B 0.9700 .
C11 C12 1.487(4) .
C11 H11A 0.9700 .
C11 H11B 0.9700 .
C12 H12A 0.9600 .
C12 H12B 0.9600 .
C12 H12C 0.9600 .
C13 C14 1.503(4) .
C13 H13A 0.9700 .
C13 H13B 0.9700 .
C14 H14A 0.9600 .
C14 H14B 0.9600 .
C14 H14C 0.9600 .
C15 C16 1.490(4) .
C15 H15A 0.9700 .
C15 H15B 0.9700 .
C16 H16A 0.9600 .
C16 H16B 0.9600 .
C16 H16C 0.9600 .
